data_7235946
loop_
_publ_author_name
'Khan, Imtiaz'
'Ibrar, Aliya'
'Ejaz, Syeda Abida'
'Khan, Shafi Ullah'
'Shah, Syed Jawad Ali'
'Hameed, Shahid'
'Simpson, Jim'
'Lecka, Joanna'
'S\'evigny, Jean'
'Iqbal, Jamshed'

_publ_section_title
;
 Influence of the diversified structural variations at the imine
 functionality of 4-bromophenylacetic acid derived hydrazones on alkaline
 phosphatase inhibition: synthesis and molecular modelling studies
;
_journal_issue 110
_journal_name_full 'RSC Advances'
_journal_page_first 90806
_journal_paper_doi 10.1039/C5RA14836G
_journal_volume 5
_journal_year 2015
_chemical_formula_moiety 'C21 H17 Br N2 O'
_chemical_formula_sum 'C21 H17 Br N2 O'
_chemical_formula_weight 393.27
_chemical_name_systematic
;
E)-N'-(biphenyl-4-ylmethylene)-2-(4-bromophenyl)acetohydrazide
;
_space_group_crystal_system monoclinic
_space_group_IT_number 7
_space_group_name_Hall 'P -2yc'
_space_group_name_H-M_alt 'P 1 c 1'
_atom_sites_solution_hydrogens mixed
_audit_creation_method SHELXL-2014/7
_audit_update_record
;
2015-05-19 deposited with the CCDC.
2015-10-16 downloaded from the CCDC.
;
_cell_angle_alpha 90
_cell_angle_beta 98.621(7)
_cell_angle_gamma 90
_cell_formula_units_Z 2
_cell_length_a 20.4423(11)
_cell_length_b 5.5758(3)
_cell_length_c 7.6350(7)
_cell_measurement_reflns_used 4457
_cell_measurement_temperature 100(2)
_cell_measurement_theta_max 75.6700
_cell_measurement_theta_min 6.5320
_cell_volume 860.42(10)
_computing_cell_refinement 'CrysAlisPro, Agilent (2013)'
_computing_data_collection 'CrysAlisPro, Agilent (2013)'
_computing_data_reduction 'CrysAlisPro, Agilent (2013)'
_computing_molecular_graphics 'Mercury (Macrae et al., 2008)'
_computing_publication_material
;
SHELXL-2014 (Sheldrick, 2008), enCIFer (Allen <i>et al.</i>, 2004), 
PLATON (Spek, 2009),  PublCIF (Westrip 2010), WINGX (Farrugia 1997)
;
_computing_structure_refinement
;
SHELXL-2014/7 (Sheldrick, 2015b) & TITAN (Hunter & Simpson, 1999)
;
_computing_structure_solution
;
SHELXS (Sheldrick, 2008) & TITAN (Hunter & Simpson, 1999)
;
_diffrn_ambient_temperature 100(2)
_diffrn_detector_area_resol_mean 5.1725
_diffrn_measured_fraction_theta_full 0.981
_diffrn_measured_fraction_theta_max 0.956
_diffrn_measurement_device_type 'SuperNova, Dual, Cu at zero, Atlas'
_diffrn_measurement_method '\w scans'
_diffrn_radiation_source 'SuperNova (Cu) X-ray Source'
_diffrn_radiation_type CuK\a
_diffrn_radiation_wavelength 1.54184
_diffrn_reflns_av_R_equivalents 0.0657
_diffrn_reflns_av_unetI/netI 0.0510
_diffrn_reflns_Laue_measured_fraction_full 0.981
_diffrn_reflns_Laue_measured_fraction_max 0.956
_diffrn_reflns_limit_h_max 25
_diffrn_reflns_limit_h_min -25
_diffrn_reflns_limit_k_max 7
_diffrn_reflns_limit_k_min -7
_diffrn_reflns_limit_l_max 7
_diffrn_reflns_limit_l_min -9
_diffrn_reflns_number 7517
_diffrn_reflns_point_group_measured_fraction_full 0.872
_diffrn_reflns_point_group_measured_fraction_max 0.842
_diffrn_reflns_theta_full 67.684
_diffrn_reflns_theta_max 76.127
_diffrn_reflns_theta_min 4.375
_diffrn_standards_number 0
_exptl_absorpt_coefficient_mu 3.335
_exptl_absorpt_correction_T_max 1.00000
_exptl_absorpt_correction_T_min 0.51682
_exptl_absorpt_correction_type multi-scan
_exptl_absorpt_process_details 'CrysAlisPro, Agilent (2013)'
_exptl_crystal_colour colourless
_exptl_crystal_density_diffrn 1.518
_exptl_crystal_density_method 'not measured'
_exptl_crystal_description 'triangular block'
_exptl_crystal_F_000 400
_exptl_crystal_size_max 0.200
_exptl_crystal_size_mid 0.180
_exptl_crystal_size_min 0.060
_refine_diff_density_max 3.267
_refine_diff_density_min -0.995
_refine_diff_density_rms 0.193
_refine_ls_abs_structure_details
;
 Flack x determined using 1109 quotients [(I+)-(I-)]/[(I+)+(I-)]
 (Parsons, Flack and Wagner, Acta Cryst. B69 (2013) 249-259).
;
_refine_ls_abs_structure_Flack 0.01(4)
_refine_ls_extinction_method none
_refine_ls_goodness_of_fit_ref 1.130
_refine_ls_hydrogen_treatment mixed
_refine_ls_matrix_type full
_refine_ls_number_parameters 229
_refine_ls_number_reflns 3007
_refine_ls_number_restraints 8
_refine_ls_restrained_S_all 1.133
_refine_ls_R_factor_all 0.0914
_refine_ls_R_factor_gt 0.0858
_refine_ls_shift/su_max 0.000
_refine_ls_shift/su_mean 0.000
_refine_ls_structure_factor_coef Fsqd
_refine_ls_weighting_details 'w=1/[\s^2^(Fo^2^)+(0.1359P)^2^+6.9116P] where P=(Fo^2^+2Fc^2^)/3'
_refine_ls_weighting_scheme calc
_refine_ls_wR_factor_gt 0.2443
_refine_ls_wR_factor_ref 0.2495
_reflns_Friedel_coverage 0.757
_reflns_Friedel_fraction_full 0.763
_reflns_Friedel_fraction_max 0.727
_reflns_number_gt 2814
_reflns_number_total 3007
_reflns_threshold_expression 'I > 2\s(I)'
_cod_data_source_file c5ra14836g2.cif
_cod_data_source_block isb13_Compound_II
_cod_original_cell_volume 860.43(10)
_cod_original_sg_symbol_H-M 'P c'
_cod_database_code 7235946
_shelx_shelxl_version_number 2014/7
_shelx_space_group_comment
;
The symmetry employed for this shelxl refinement is uniquely defined
by the following loop, which should always be used as a source of
symmetry information in preference to the above space-group names.
They are only intended as comments.
;
_shelx_estimated_absorpt_t_min 0.555
_shelx_estimated_absorpt_t_max 0.825

loop_
_space_group_symop_operation_xyz
'x, y, z'
'x, -y, z+1/2'

loop_
_atom_site_label
_atom_site_type_symbol
_atom_site_fract_x
_atom_site_fract_y
_atom_site_fract_z
_atom_site_U_iso_or_equiv
_atom_site_adp_type
_atom_site_occupancy
_atom_site_site_symmetry_order
_atom_site_calc_flag
_atom_site_refinement_flags_posn
_atom_site_refinement_flags_adp
C1' C 0.1760(9) 0.759(2) 0.498(2) 0.026(3) Uani 1 1 d . .
C2' C 0.1511(7) 0.566(2) 0.588(2) 0.030(3) Uani 1 1 d . .
H2' H 0.1798 0.4386 0.6318 0.036 Uiso 1 1 calc R U
C3' C 0.0856(7) 0.559(2) 0.613(2) 0.032(3) Uani 1 1 d . .
H3' H 0.0700 0.4276 0.6735 0.038 Uiso 1 1 calc R U
C4' C 0.0423(7) 0.743(2) 0.550(2) 0.023(3) Uani 1 1 d . .
H4' H -0.0030 0.7367 0.5649 0.028 Uiso 1 1 calc R U
C5' C 0.0673(8) 0.940(2) 0.462(2) 0.030(3) Uani 1 1 d . .
H5' H 0.0390 1.0698 0.4205 0.035 Uiso 1 1 calc R U
C6' C 0.1321(7) 0.943(2) 0.438(2) 0.028(3) Uani 1 1 d . .
H6' H 0.1478 1.0751 0.3778 0.034 Uiso 1 1 calc R U
C1 C 0.2463(7) 0.760(2) 0.4701(19) 0.021(3) Uani 1 1 d . .
C2 C 0.2736(7) 0.945(2) 0.375(2) 0.029(3) Uani 1 1 d . .
H2 H 0.2464 1.0760 0.3302 0.035 Uiso 1 1 calc R U
C3 C 0.3379(6) 0.939(2) 0.347(2) 0.026(3) Uani 1 1 d . .
H3 H 0.3548 1.0728 0.2913 0.032 Uiso 1 1 calc R U
C4 C 0.3798(7) 0.746(2) 0.3972(19) 0.023(3) Uani 1 1 d . .
C5 C 0.3530(7) 0.563(2) 0.494(2) 0.032(3) Uani 1 1 d . .
H5 H 0.3806 0.4337 0.5387 0.039 Uiso 1 1 calc R U
C6 C 0.2900(7) 0.566(2) 0.524(2) 0.026(3) Uani 1 1 d . .
H6 H 0.2740 0.4345 0.5845 0.031 Uiso 1 1 calc R U
C7 C 0.4453(7) 0.725(2) 0.349(2) 0.027(3) Uani 1 1 d . .
H7 H 0.4609 0.8460 0.2780 0.033 Uiso 1 1 calc R U
N1 N 0.4828(6) 0.547(2) 0.4001(19) 0.032(3) Uani 1 1 d . .
N2 N 0.5393(6) 0.523(2) 0.3346(19) 0.029(3) Uani 1 1 d . .
H2A H 0.541(8) 0.61(4) 0.24(3) 0.035 Uiso 1 1 d . U
C8 C 0.5805(7) 0.330(3) 0.387(2) 0.027(3) Uani 1 1 d . .
O1 O 0.5766(5) 0.2223(19) 0.5257(17) 0.034(3) Uani 1 1 d . .
C9 C 0.6319(8) 0.278(3) 0.272(2) 0.032(4) Uani 1 1 d . .
H9A H 0.6303 0.4057 0.1809 0.039 Uiso 1 1 calc R U
H9B H 0.6208 0.1246 0.2092 0.039 Uiso 1 1 calc R U
C11 C 0.7012(8) 0.263(3) 0.370(2) 0.028(3) Uani 1 1 d . .
C12 C 0.7470(7) 0.444(2) 0.354(2) 0.028(3) Uani 1 1 d . .
H12 H 0.7329 0.5819 0.2851 0.033 Uiso 1 1 calc R U
C13 C 0.8109(8) 0.431(2) 0.433(2) 0.034(3) Uani 1 1 d . .
H13 H 0.8419 0.5509 0.4138 0.040 Uiso 1 1 calc R U
C14 C 0.8305(6) 0.231(2) 0.547(3) 0.034(3) Uani 1 1 d . U
Br1 Br 0.91910(7) 0.2119(3) 0.65708(10) 0.0388(5) Uani 1 1 d . .
C15 C 0.7866(7) 0.045(3) 0.559(2) 0.030(3) Uani 1 1 d . .
H15 H 0.8004 -0.0942 0.6258 0.036 Uiso 1 1 calc R U
C16 C 0.7225(8) 0.064(3) 0.473(2) 0.034(4) Uani 1 1 d . .
H16 H 0.6922 -0.0625 0.4835 0.041 Uiso 1 1 calc R U

loop_
_atom_site_aniso_label
_atom_site_aniso_U_11
_atom_site_aniso_U_22
_atom_site_aniso_U_33
_atom_site_aniso_U_23
_atom_site_aniso_U_13
_atom_site_aniso_U_12
C1' 0.034(9) 0.009(5) 0.036(10) 0.002(5) 0.004(8) 0.001(5)
C2' 0.035(8) 0.020(6) 0.034(9) 0.003(6) -0.003(6) 0.001(5)
C3' 0.034(7) 0.022(6) 0.038(9) 0.001(6) 0.002(7) 0.000(5)
C4' 0.019(7) 0.029(6) 0.020(8) -0.002(5) -0.002(5) 0.002(4)
C5' 0.041(8) 0.018(6) 0.027(8) 0.001(5) -0.004(6) 0.001(5)
C6' 0.038(8) 0.014(6) 0.033(9) 0.003(6) 0.007(6) 0.000(5)
C1 0.031(8) 0.017(5) 0.012(8) -0.007(5) -0.006(6) 0.003(5)
C2 0.032(7) 0.020(6) 0.033(9) 0.007(6) -0.002(6) 0.001(5)
C3 0.029(7) 0.020(6) 0.027(8) 0.004(5) -0.005(6) 0.001(5)
C4 0.023(7) 0.027(6) 0.015(7) 0.001(5) -0.006(5) 0.002(5)
C5 0.040(8) 0.018(6) 0.038(10) -0.001(6) 0.002(7) 0.004(5)
C6 0.038(8) 0.010(5) 0.027(8) 0.000(5) -0.003(6) 0.000(5)
C7 0.022(7) 0.030(6) 0.026(8) 0.005(5) -0.006(6) 0.001(5)
N1 0.023(6) 0.030(6) 0.041(8) 0.009(5) -0.002(5) 0.002(5)
N2 0.029(6) 0.024(6) 0.032(8) 0.005(5) 0.000(5) 0.002(5)
C8 0.025(7) 0.029(7) 0.023(8) -0.001(6) -0.004(6) -0.001(5)
O1 0.025(5) 0.040(6) 0.039(7) 0.006(5) 0.003(5) 0.005(4)
C9 0.028(9) 0.038(8) 0.033(10) -0.005(6) 0.009(8) 0.004(6)
C11 0.022(7) 0.035(7) 0.029(9) -0.003(6) 0.009(6) 0.001(5)
C12 0.032(7) 0.020(6) 0.033(8) 0.004(5) 0.010(6) 0.005(5)
C13 0.049(9) 0.021(6) 0.034(9) -0.004(6) 0.017(7) -0.003(5)
C14 0.006(5) 0.024(5) 0.073(10) -0.007(6) 0.005(6) 0.001(4)
Br1 0.0221(7) 0.0506(8) 0.0416(10) -0.0051(11) -0.0019(5) 0.0038(9)
C15 0.028(7) 0.030(7) 0.033(9) 0.004(6) 0.007(6) 0.008(5)
C16 0.035(8) 0.036(8) 0.035(10) -0.009(7) 0.014(7) -0.001(6)

loop_
_atom_type_symbol
_atom_type_description
_atom_type_scat_dispersion_real
_atom_type_scat_dispersion_imag
_atom_type_scat_source
C C 0.0181 0.0091 'International Tables Vol C Tables 4.2.6.8 and 6.1.1.4'
H H 0.0000 0.0000 'International Tables Vol C Tables 4.2.6.8 and 6.1.1.4'
N N 0.0311 0.0180 'International Tables Vol C Tables 4.2.6.8 and 6.1.1.4'
O O 0.0492 0.0322 'International Tables Vol C Tables 4.2.6.8 and 6.1.1.4'
Br Br -0.6763 1.2805 'International Tables Vol C Tables 4.2.6.8 and 6.1.1.4'

loop_
_geom_angle_atom_site_label_1
_geom_angle_atom_site_label_2
_geom_angle_atom_site_label_3
_geom_angle
_geom_angle_publ_flag
C6' C1' C2' 117.2(14) ?
C6' C1' C1 122.9(13) ?
C2' C1' C1 119.8(13) y
C3' C2' C1' 121.0(13) ?
C3' C2' H2' 119.5 ?
C1' C2' H2' 119.5 ?
C2' C3' C4' 120.9(13) ?
C2' C3' H3' 119.6 ?
C4' C3' H3' 119.6 ?
C3' C4' C5' 118.4(13) ?
C3' C4' H4' 120.8 ?
C5' C4' H4' 120.8 ?
C6' C5' C4' 119.8(12) ?
C6' C5' H5' 120.1 ?
C4' C5' H5' 120.1 ?
C5' C6' C1' 122.6(13) ?
C5' C6' H6' 118.7 ?
C1' C6' H6' 118.7 ?
C6 C1 C2 115.0(13) ?
C6 C1 C1' 122.5(13) ?
C2 C1 C1' 122.3(13) y
C3 C2 C1 121.5(13) ?
C3 C2 H2 119.3 ?
C1 C2 H2 119.3 ?
C2 C3 C4 123.0(13) ?
C2 C3 H3 118.5 ?
C4 C3 H3 118.5 ?
C3 C4 C5 115.4(13) ?
C3 C4 C7 123.3(12) ?
C5 C4 C7 121.3(12) ?
C6 C5 C4 122.5(13) ?
C6 C5 H5 118.7 ?
C4 C5 H5 118.7 ?
C5 C6 C1 122.4(13) ?
C5 C6 H6 118.8 ?
C1 C6 H6 118.8 ?
N1 C7 C4 121.4(13) ?
N1 C7 H7 119.3 ?
C4 C7 H7 119.3 ?
C7 N1 N2 118.5(13) y
N1 N2 C8 119.5(13) y
N1 N2 H2A 113(10) ?
C8 N2 H2A 126(10) ?
O1 C8 N2 120.9(14) y
O1 C8 C9 123.5(15) y
N2 C8 C9 115.4(14) y
C8 C9 C11 114.1(15) ?
C8 C9 H9A 108.7 ?
C11 C9 H9A 108.7 ?
C8 C9 H9B 108.7 ?
C11 C9 H9B 108.7 ?
H9A C9 H9B 107.6 ?
C16 C11 C12 118.0(15) ?
C16 C11 C9 121.4(14) ?
C12 C11 C9 120.5(14) ?
C13 C12 C11 122.2(13) ?
C13 C12 H12 118.9 ?
C11 C12 H12 118.9 ?
C12 C13 C14 118.5(12) ?
C12 C13 H13 120.8 ?
C14 C13 H13 120.8 ?
C15 C14 C13 119.7(14) ?
C15 C14 Br1 121.5(12) ?
C13 C14 Br1 118.4(10) ?
C14 C15 C16 119.6(14) ?
C14 C15 H15 120.2 ?
C16 C15 H15 120.2 ?
C15 C16 C11 121.7(14) ?
C15 C16 H16 119.2 ?
C11 C16 H16 119.2 ?

loop_
_geom_bond_atom_site_label_1
_geom_bond_atom_site_label_2
_geom_bond_distance
_geom_bond_publ_flag
C1' C6' 1.393(19) ?
C1' C2' 1.41(2) ?
C1' C1 1.48(2) y
C2' C3' 1.379(19) ?
C2' H2' 0.9500 ?
C3' C4' 1.392(19) ?
C3' H3' 0.9500 ?
C4' C5' 1.42(2) ?
C4' H4' 0.9500 ?
C5' C6' 1.36(2) ?
C5' H5' 0.9500 ?
C6' H6' 0.9500 ?
C1 C6 1.420(19) ?
C1 C2 1.42(2) ?
C2 C3 1.362(19) ?
C2 H2 0.9500 ?
C3 C4 1.392(17) ?
C3 H3 0.9500 ?
C4 C5 1.42(2) ?
C4 C7 1.447(19) y
C5 C6 1.34(2) ?
C5 H5 0.9500 ?
C6 H6 0.9500 ?
C7 N1 1.281(18) y
C7 H7 0.9500 ?
N1 N2 1.332(17) y
N2 C8 1.385(19) y
N2 H2A 0.9(2) ?
C8 O1 1.23(2) y
C8 C9 1.50(2) y
C9 C11 1.50(3) y
C9 H9A 0.9900 ?
C9 H9B 0.9900 ?
C11 C16 1.39(2) ?
C11 C12 1.397(19) ?
C12 C13 1.36(2) ?
C12 H12 0.9500 ?
C13 C14 1.43(2) ?
C13 H13 0.9500 ?
C14 C15 1.379(19) ?
C14 Br1 1.882(15) y
C15 C16 1.38(2) ?
C15 H15 0.9500 ?
C16 H16 0.9500 ?

loop_
_geom_hbond_atom_site_label_D
_geom_hbond_atom_site_label_H
_geom_hbond_atom_site_label_A
_geom_hbond_distance_DH
_geom_hbond_distance_HA
_geom_hbond_distance_DA
_geom_hbond_angle_DHA
_geom_hbond_site_symmetry_A
C9 H9B O1 0.99 2.48 3.46(2) 170.2 2_554
N2 H2A O1 0.9(2) 2.1(2) 2.951(18) 160(15) 2_564
C9 H9A O1 0.99 2.55 3.45(2) 151.0 2_564
C13 H13 Br1 0.95 3.00 3.836(14) 147.4 2_564

loop_
_geom_torsion_atom_site_label_1
_geom_torsion_atom_site_label_2
_geom_torsion_atom_site_label_3
_geom_torsion_atom_site_label_4
_geom_torsion
C6' C1' C2' C3' 1(2)
C1 C1' C2' C3' -178.9(14)
C1' C2' C3' C4' 0(2)
C2' C3' C4' C5' -1(2)
C3' C4' C5' C6' 2(2)
C4' C5' C6' C1' -1(2)
C2' C1' C6' C5' 0(2)
C1 C1' C6' C5' 179.3(15)
C6' C1' C1 C6 -177.0(15)
C2' C1' C1 C6 3(2)
C6' C1' C1 C2 -2(2)
C2' C1' C1 C2 177.8(15)
C6 C1 C2 C3 -3(2)
C1' C1 C2 C3 -178.3(15)
C1 C2 C3 C4 5(2)
C2 C3 C4 C5 -5(2)
C2 C3 C4 C7 172.1(14)
C3 C4 C5 C6 5(2)
C7 C4 C5 C6 -172.9(15)
C4 C5 C6 C1 -3(2)
C2 C1 C6 C5 2(2)
C1' C1 C6 C5 177.7(15)
C3 C4 C7 N1 178.8(15)
C5 C4 C7 N1 -4(2)
C4 C7 N1 N2 172.2(14)
C7 N1 N2 C8 -179.7(14)
N1 N2 C8 O1 -21(2)
N1 N2 C8 C9 163.3(14)
O1 C8 C9 C11 -48(2)
N2 C8 C9 C11 127.4(15)
C8 C9 C11 C16 75.0(18)
C8 C9 C11 C12 -107.9(17)
C16 C11 C12 C13 1(2)
C9 C11 C12 C13 -176.6(14)
C11 C12 C13 C14 -4(2)
C12 C13 C14 C15 7(2)
C12 C13 C14 Br1 179.9(11)
C13 C14 C15 C16 -6(2)
Br1 C14 C15 C16 -178.3(12)
C14 C15 C16 C11 2(2)
C12 C11 C16 C15 1(2)
C9 C11 C16 C15 178.1(14)
